data_1543295
loop_
_publ_author_name
'Scott, Hayley S.'
'Ogiwara, Naoki'
'Chen, Kai-Jie'
'Madden, David G.'
'Pham, Tony'
'Forrest, Katherine'
'Space, Brian'
'Horike, Satoshi'
'Perry IV, John J.'
'Kitagawa, Susumu'
'Zaworotko, Michael J.'

_publ_section_title
;
 Crystal engineering of a family of hybrid ultramicroporous materials
 based upon interpenetration and dichromate linkers
;
_journal_issue 8
_journal_name_full 'Chem. Sci.'
_journal_page_first 5470
_journal_paper_doi 10.1039/C6SC01385F
_journal_volume 7
_journal_year 2016
_chemical_formula_sum 'C20 H16 Cr2 Cu N8 O7'
_chemical_formula_weight 647.95
_chemical_name_systematic
; 
 ? 
;
_space_group_IT_number 2
_symmetry_cell_setting triclinic
_symmetry_space_group_name_Hall '-P 1'
_symmetry_space_group_name_H-M 'P -1'
_atom_sites_solution_hydrogens geom
_atom_sites_solution_primary direct
_atom_sites_solution_secondary difmap
_audit_creation_method SHELXL-97
_audit_update_record
;
2016-03-15 deposited with the CCDC.
2016-05-10 downloaded from the CCDC.
;
_cell_angle_alpha 85.457(3)
_cell_angle_beta 79.543(3)
_cell_angle_gamma 83.613(3)
_cell_formula_units_Z 2
_cell_length_a 8.9931(11)
_cell_length_b 13.0017(16)
_cell_length_c 13.0138(16)
_cell_measurement_reflns_used 6730
_cell_measurement_temperature 100(2)
_cell_measurement_theta_max 25.54
_cell_measurement_theta_min 2.57
_cell_volume 1484.4(3)
_computing_cell_refinement 'Bruker SAINT'
_computing_data_collection 'Bruker APEX2'
_computing_data_reduction 'Bruker SAINT'
_computing_structure_refinement 'SHELXL-97 (Sheldrick, 1997)'
_computing_structure_solution 'SHELXS-97 (Sheldrick, 1990)'
_diffrn_ambient_temperature 100(2)
_diffrn_measured_fraction_theta_full 0.995
_diffrn_measured_fraction_theta_max 0.995
_diffrn_measurement_device_type 'Bruker APEX-II CCD'
_diffrn_measurement_method '\f and \w scans'
_diffrn_radiation_monochromator graphite
_diffrn_radiation_source 'fine-focus sealed tube'
_diffrn_radiation_type MoK\a
_diffrn_radiation_wavelength 0.71073
_diffrn_reflns_av_R_equivalents 0.0813
_diffrn_reflns_av_sigmaI/netI 0.1001
_diffrn_reflns_limit_h_max 11
_diffrn_reflns_limit_h_min -11
_diffrn_reflns_limit_k_max 16
_diffrn_reflns_limit_k_min -16
_diffrn_reflns_limit_l_max 16
_diffrn_reflns_limit_l_min -16
_diffrn_reflns_number 28759
_diffrn_reflns_theta_full 26.45
_diffrn_reflns_theta_max 26.45
_diffrn_reflns_theta_min 2.57
_exptl_absorpt_coefficient_mu 1.477
_exptl_absorpt_correction_T_max 0.7454
_exptl_absorpt_correction_T_min 0.6784
_exptl_absorpt_correction_type multi-scan
_exptl_absorpt_process_details SADABS
_exptl_crystal_colour Yellow
_exptl_crystal_density_diffrn 1.450
_exptl_crystal_density_method 'not measured'
_exptl_crystal_description Block
_exptl_crystal_F_000 650
_exptl_crystal_size_max 0.2
_exptl_crystal_size_mid 0.2
_exptl_crystal_size_min 0.2
_platon_squeeze_details
;
;
_refine_diff_density_max 1.348
_refine_diff_density_min -0.574
_refine_diff_density_rms 0.115
_refine_ls_extinction_method none
_refine_ls_goodness_of_fit_ref 1.018
_refine_ls_hydrogen_treatment constr
_refine_ls_matrix_type full
_refine_ls_number_parameters 343
_refine_ls_number_reflns 6097
_refine_ls_number_restraints 0
_refine_ls_restrained_S_all 1.018
_refine_ls_R_factor_all 0.1107
_refine_ls_R_factor_gt 0.0632
_refine_ls_shift/su_max 0.019
_refine_ls_shift/su_mean 0.003
_refine_ls_structure_factor_coef Fsqd
_refine_ls_weighting_details 'calc w=1/[\s^2^(Fo^2^)+(0.0571P)^2^+3.2457P] where P=(Fo^2^+2Fc^2^)/3'
_refine_ls_weighting_scheme calc
_refine_ls_wR_factor_gt 0.1243
_refine_ls_wR_factor_ref 0.1375
_reflns_number_gt 4052
_reflns_number_total 6097
_reflns_threshold_expression >2sigma(I)
_cod_data_source_file c6sc01385f2.cif
_cod_data_source_block dicro3cui
_cod_depositor_comments
;
The following automatic conversions were performed:

'_symmetry_cell_setting' value 'Triclinic' changed to 'triclinic'
according to
/usr/data/users/saulius/crontab/automatic-downloads/rss-feeds/RSC/lib/dictionaries/cif_core.dic
dictionary named 'cif_core.dic' version 2.4.2 from 2011-04-26.

Automatic conversion script
Id: cif_fix_values 4268 2015-11-12 08:31:59Z antanas 

 Adding full bibliography for 1543294--1543297.cif.
;
_cod_original_sg_symbol_H-M P-1
_cod_database_code 1543295

loop_
_symmetry_equiv_pos_as_xyz
'x, y, z'
'-x, -y, -z'

loop_
_atom_site_label
_atom_site_type_symbol
_atom_site_fract_x
_atom_site_fract_y
_atom_site_fract_z
_atom_site_U_iso_or_equiv
_atom_site_adp_type
_atom_site_occupancy
_atom_site_symmetry_multiplicity
_atom_site_calc_flag
_atom_site_refinement_flags
Cu1 Cu 0.24543(6) 0.20585(4) 0.23937(4) 0.00938(16) Uani 1 1 d .
Cr1 Cr 0.67027(9) 0.13078(6) 0.13214(6) 0.0174(2) Uani 1 1 d .
O1 O 0.5003(3) 0.1689(2) 0.1892(2) 0.0157(8) Uani 1 1 d .
N1 N 0.2208(4) 0.2166(3) 0.0864(3) 0.0115(9) Uani 1 1 d .
C1 C 0.3308(5) 0.2543(3) 0.0124(4) 0.0139(11) Uani 1 1 d .
H1 H 0.4119 0.2831 0.0340 0.017 Uiso 1 1 calc R
Cr2 Cr 0.81442(10) 0.19006(8) 0.32426(7) 0.0268(2) Uani 1 1 d .
O2 O 0.6681(4) 0.0254(3) 0.0762(3) 0.0288(9) Uani 1 1 d .
N2 N 0.1950(5) 0.2081(3) -0.2316(3) 0.0186(10) Uani 1 1 d .
C2 C 0.3294(6) 0.2526(4) -0.0931(4) 0.0143(11) Uani 1 1 d .
H2 H 0.4092 0.2783 -0.1434 0.017 Uiso 1 1 calc R
O3 O 0.7341(4) 0.2194(3) 0.0458(3) 0.0341(10) Uani 1 1 d .
N3 N 0.3199(5) 0.1991(3) -0.2922(3) 0.0190(10) Uani 1 1 d .
C3 C 0.2100(5) 0.2129(4) -0.1241(4) 0.0153(11) Uani 1 1 d .
O4 O 0.7899(4) 0.1051(3) 0.2286(3) 0.0290(9) Uani 1 1 d .
N4 N 0.2721(4) 0.2014(3) -0.6075(3) 0.0115(9) Uani 1 1 d .
C4 C 0.0927(6) 0.1778(4) -0.0489(4) 0.0174(11) Uani 1 1 d .
H4 H 0.0073 0.1528 -0.0686 0.021 Uiso 1 1 calc R
O5 O 0.8034(5) 0.1229(4) 0.4335(3) 0.0616(15) Uani 1 1 d .
N5 N 0.2587(4) 0.3602(3) 0.2341(3) 0.0127(9) Uani 1 1 d .
C5 C 0.1042(6) 0.1805(4) 0.0556(4) 0.0175(11) Uani 1 1 d .
H5 H 0.0256 0.1556 0.1074 0.021 Uiso 1 1 calc R
O6 O 0.6839(4) 0.2858(4) 0.3329(4) 0.0507(13) Uani 1 1 d .
N6 N 0.3001(5) 0.6801(3) 0.2260(4) 0.0253(11) Uani 1 1 d .
C6 C 0.2992(6) 0.2017(4) -0.3995(4) 0.0182(11) Uani 1 1 d .
O7 O 0.9811(4) 0.2298(3) 0.2898(3) 0.0234(9) Uani 1 1 d .
N7 N 0.1869(5) 0.7321(3) 0.2699(3) 0.0227(10) Uani 1 1 d .
C7 C 0.4120(6) 0.1499(4) -0.4692(4) 0.0192(12) Uani 1 1 d .
H7 H 0.4999 0.1147 -0.4467 0.023 Uiso 1 1 calc R
N8 N 0.2299(4) 1.0516(3) 0.2482(3) 0.0129(9) Uani 1 1 d .
C8 C 0.3936(6) 0.1506(4) -0.5720(4) 0.0180(11) Uani 1 1 d .
H8 H 0.4697 0.1139 -0.6199 0.022 Uiso 1 1 calc R
C9 C 0.1744(6) 0.2562(4) -0.4344(4) 0.0184(11) Uani 1 1 d .
H9 H 0.0975 0.2938 -0.3880 0.022 Uiso 1 1 calc R
C10 C 0.1663(5) 0.2538(4) -0.5387(4) 0.0155(11) Uani 1 1 d .
H10 H 0.0815 0.2910 -0.5636 0.019 Uiso 1 1 calc R
C11 C 0.3885(6) 0.3967(4) 0.2432(4) 0.0244(13) Uani 1 1 d .
H11 H 0.4738 0.3486 0.2515 0.029 Uiso 1 1 calc R
C12 C 0.4039(6) 0.5024(4) 0.2410(5) 0.0300(14) Uani 1 1 d .
H12 H 0.4982 0.5262 0.2462 0.036 Uiso 1 1 calc R
C13 C 0.2804(6) 0.5707(4) 0.2311(4) 0.0234(13) Uani 1 1 d .
C14 C 0.1433(6) 0.5347(4) 0.2226(4) 0.0246(13) Uani 1 1 d .
H14 H 0.0556 0.5813 0.2169 0.029 Uiso 1 1 calc R
C15 C 0.1391(6) 0.4285(4) 0.2226(4) 0.0188(12) Uani 1 1 d .
H15 H 0.0474 0.4030 0.2141 0.023 Uiso 1 1 calc R
C16 C 0.2078(6) 0.8408(4) 0.2596(4) 0.0187(12) Uani 1 1 d .
C17 C 0.2956(6) 0.8867(4) 0.1730(4) 0.0186(12) Uani 1 1 d .
H17 H 0.3478 0.8471 0.1167 0.022 Uiso 1 1 calc R
C18 C 0.3042(5) 0.9929(4) 0.1717(4) 0.0149(11) Uani 1 1 d .
H18 H 0.3659 1.0252 0.1138 0.018 Uiso 1 1 calc R
C19 C 0.1306(6) 0.9008(4) 0.3393(4) 0.0233(13) Uani 1 1 d .
H19 H 0.0686 0.8703 0.3982 0.028 Uiso 1 1 calc R
C20 C 0.1450(6) 1.0047(4) 0.3316(4) 0.0194(12) Uani 1 1 d .
H20 H 0.0935 1.0456 0.3871 0.023 Uiso 1 1 calc R

loop_
_atom_site_aniso_label
_atom_site_aniso_U_11
_atom_site_aniso_U_22
_atom_site_aniso_U_33
_atom_site_aniso_U_23
_atom_site_aniso_U_13
_atom_site_aniso_U_12
Cu1 0.0125(3) 0.0089(3) 0.0068(3) -0.0020(2) -0.0008(2) -0.0020(2)
Cr1 0.0120(4) 0.0221(5) 0.0179(5) -0.0052(4) -0.0006(4) -0.0017(3)
O1 0.0122(18) 0.0231(18) 0.0124(18) -0.0051(15) -0.0025(15) -0.0003(15)
N1 0.012(2) 0.012(2) 0.012(2) 0.0013(16) -0.0036(17) -0.0029(16)
C1 0.011(3) 0.014(2) 0.017(3) -0.001(2) -0.002(2) 0.000(2)
Cr2 0.0126(5) 0.0493(6) 0.0190(5) -0.0048(4) -0.0023(4) -0.0045(4)
O2 0.027(2) 0.026(2) 0.033(2) -0.0143(18) -0.0025(18) 0.0010(17)
N2 0.019(2) 0.030(2) 0.007(2) -0.0025(18) -0.0020(19) -0.0025(19)
C2 0.015(3) 0.016(3) 0.010(3) 0.004(2) -0.002(2) 0.000(2)
O3 0.030(2) 0.041(2) 0.028(2) 0.0011(19) 0.0075(19) -0.0107(19)
N3 0.016(2) 0.031(3) 0.009(2) -0.0018(19) -0.0003(19) 0.0008(19)
C3 0.013(3) 0.024(3) 0.008(3) 0.001(2) -0.003(2) 0.002(2)
O4 0.017(2) 0.034(2) 0.039(2) -0.0060(19) -0.0107(18) 0.0006(17)
N4 0.010(2) 0.015(2) 0.010(2) 0.0007(17) -0.0021(17) -0.0037(17)
C4 0.013(3) 0.031(3) 0.009(3) -0.007(2) -0.002(2) -0.003(2)
O5 0.041(3) 0.118(5) 0.024(3) 0.014(3) -0.002(2) -0.017(3)
N5 0.011(2) 0.015(2) 0.011(2) -0.0045(17) -0.0016(17) -0.0002(17)
C5 0.013(3) 0.026(3) 0.015(3) -0.002(2) -0.003(2) -0.003(2)
O6 0.020(2) 0.075(3) 0.063(3) -0.038(3) -0.018(2) 0.012(2)
N6 0.020(3) 0.017(2) 0.039(3) -0.003(2) -0.006(2) 0.000(2)
C6 0.017(3) 0.031(3) 0.006(3) -0.003(2) 0.000(2) -0.002(2)
O7 0.0116(19) 0.037(2) 0.023(2) -0.0079(17) -0.0022(16) -0.0057(16)
N7 0.024(3) 0.016(2) 0.026(3) 0.001(2) -0.003(2) -0.001(2)
C7 0.015(3) 0.029(3) 0.015(3) 0.000(2) -0.006(2) -0.003(2)
N8 0.015(2) 0.013(2) 0.012(2) -0.0001(17) -0.0040(18) -0.0033(17)
C8 0.014(3) 0.026(3) 0.013(3) -0.003(2) 0.002(2) -0.002(2)
C9 0.019(3) 0.026(3) 0.011(3) -0.002(2) -0.002(2) -0.003(2)
C10 0.008(3) 0.021(3) 0.018(3) -0.002(2) -0.004(2) 0.001(2)
C11 0.022(3) 0.013(3) 0.043(4) -0.003(2) -0.015(3) -0.002(2)
C12 0.023(3) 0.017(3) 0.054(4) -0.005(3) -0.012(3) -0.004(2)
C13 0.030(3) 0.015(3) 0.028(3) -0.002(2) -0.008(3) -0.006(2)
C14 0.031(3) 0.018(3) 0.024(3) -0.008(2) -0.005(3) 0.005(2)
C15 0.018(3) 0.016(3) 0.024(3) -0.001(2) -0.007(2) -0.004(2)
C16 0.018(3) 0.013(2) 0.026(3) 0.002(2) -0.006(2) -0.004(2)
C17 0.020(3) 0.020(3) 0.017(3) -0.009(2) -0.004(2) 0.003(2)
C18 0.017(3) 0.013(2) 0.014(3) -0.002(2) -0.002(2) 0.002(2)
C19 0.031(3) 0.020(3) 0.018(3) 0.001(2) 0.003(2) -0.013(2)
C20 0.023(3) 0.016(3) 0.021(3) -0.003(2) -0.002(2) -0.010(2)

loop_
_atom_type_symbol
_atom_type_description
_atom_type_scat_dispersion_real
_atom_type_scat_dispersion_imag
_atom_type_scat_source
C C 0.0033 0.0016 'International Tables Vol C Tables 4.2.6.8 and 6.1.1.4'
H H 0.0000 0.0000 'International Tables Vol C Tables 4.2.6.8 and 6.1.1.4'
N N 0.0061 0.0033 'International Tables Vol C Tables 4.2.6.8 and 6.1.1.4'
O O 0.0106 0.0060 'International Tables Vol C Tables 4.2.6.8 and 6.1.1.4'
Cr Cr 0.3209 0.6236 'International Tables Vol C Tables 4.2.6.8 and 6.1.1.4'
Cu Cu 0.3201 1.2651 'International Tables Vol C Tables 4.2.6.8 and 6.1.1.4'

loop_
_geom_angle_atom_site_label_1
_geom_angle_atom_site_label_2
_geom_angle_atom_site_label_3
_geom_angle
_geom_angle_site_symmetry_1
_geom_angle_site_symmetry_3
N8 Cu1 N5 178.67(16) 1_545 .
N8 Cu1 N1 90.92(15) 1_545 .
N5 Cu1 N1 90.21(15) . .
N8 Cu1 N4 91.43(15) 1_545 1_556
N5 Cu1 N4 87.45(15) . 1_556
N1 Cu1 N4 177.63(15) . 1_556
N8 Cu1 O1 87.17(14) 1_545 .
N5 Cu1 O1 93.55(14) . .
N1 Cu1 O1 89.49(13) . .
N4 Cu1 O1 90.30(13) 1_556 .
N8 Cu1 O7 88.29(14) 1_545 1_455
N5 Cu1 O7 91.01(14) . 1_455
N1 Cu1 O7 89.90(14) . 1_455
N4 Cu1 O7 90.49(14) 1_556 1_455
O1 Cu1 O7 175.40(12) . 1_455
O2 Cr1 O1 109.54(18) . .
O2 Cr1 O3 109.7(2) . .
O1 Cr1 O3 109.90(18) . .
O2 Cr1 O4 108.41(19) . .
O1 Cr1 O4 108.92(17) . .
O3 Cr1 O4 110.33(19) . .
Cr1 O1 Cu1 167.11(19) . .
C5 N1 C1 118.4(4) . .
C5 N1 Cu1 121.7(3) . .
C1 N1 Cu1 119.7(3) . .
N1 C1 C2 122.5(4) . .
O5 Cr2 O6 110.1(3) . .
O5 Cr2 O7 110.5(2) . .
O6 Cr2 O7 111.2(2) . .
O5 Cr2 O4 106.7(2) . .
O6 Cr2 O4 110.66(19) . .
O7 Cr2 O4 107.63(17) . .
N3 N2 C3 113.1(4) . .
C1 C2 C3 118.6(4) . .
N2 N3 C6 111.2(4) . .
C2 C3 C4 119.7(4) . .
C2 C3 N2 123.7(4) . .
C4 C3 N2 116.5(4) . .
Cr2 O4 Cr1 127.1(2) . .
C10 N4 C8 117.8(4) . .
C10 N4 Cu1 119.1(3) . 1_554
C8 N4 Cu1 123.1(3) . 1_554
C5 C4 C3 118.1(4) . .
C11 N5 C15 118.2(4) . .
C11 N5 Cu1 120.1(3) . .
C15 N5 Cu1 121.7(3) . .
N1 C5 C4 122.7(5) . .
N7 N6 C13 112.6(4) . .
C7 C6 C9 120.1(5) . .
C7 C6 N3 117.5(4) . .
C9 C6 N3 122.4(4) . .
Cr2 O7 Cu1 153.9(2) . 1_655
N6 N7 C16 111.2(4) . .
C8 C7 C6 118.4(5) . .
C18 N8 C20 118.2(4) . .
C18 N8 Cu1 120.7(3) . 1_565
C20 N8 Cu1 121.1(3) . 1_565
N4 C8 C7 122.6(5) . .
C10 C9 C6 117.6(5) . .
N4 C10 C9 123.5(5) . .
N5 C11 C12 122.6(5) . .
C13 C12 C11 118.3(5) . .
C12 C13 C14 120.2(5) . .
C12 C13 N6 117.4(5) . .
C14 C13 N6 122.4(5) . .
C15 C14 C13 117.7(5) . .
N5 C15 C14 122.9(5) . .
C19 C16 C17 120.0(4) . .
C19 C16 N7 116.9(4) . .
C17 C16 N7 123.1(5) . .
C18 C17 C16 117.4(5) . .
N8 C18 C17 123.1(5) . .
C20 C19 C16 118.8(5) . .
N8 C20 C19 122.5(5) . .

loop_
_geom_bond_atom_site_label_1
_geom_bond_atom_site_label_2
_geom_bond_distance
_geom_bond_site_symmetry_2
Cu1 N8 2.019(4) 1_545
Cu1 N5 2.018(4) .
Cu1 N1 2.034(4) .
Cu1 N4 2.045(4) 1_556
Cu1 O1 2.274(3) .
Cu1 O7 2.341(3) 1_455
Cr1 O2 1.606(3) .
Cr1 O1 1.616(3) .
Cr1 O3 1.621(4) .
Cr1 O4 1.786(4) .
N1 C5 1.332(6) .
N1 C1 1.355(6) .
C1 C2 1.377(6) .
Cr2 O5 1.602(5) .
Cr2 O6 1.609(4) .
Cr2 O7 1.614(3) .
Cr2 O4 1.786(4) .
N2 N3 1.250(5) .
N2 C3 1.436(6) .
C2 C3 1.377(7) .
N3 C6 1.439(6) .
C3 C4 1.393(7) .
N4 C10 1.347(6) .
N4 C8 1.348(6) .
N4 Cu1 2.045(4) 1_554
C4 C5 1.385(7) .
N5 C11 1.336(6) .
N5 C15 1.339(6) .
N6 N7 1.231(6) .
N6 C13 1.448(6) .
C6 C7 1.384(7) .
C6 C9 1.387(7) .
O7 Cu1 2.341(3) 1_655
N7 C16 1.439(6) .
C7 C8 1.376(7) .
N8 C18 1.336(6) .
N8 C20 1.354(6) .
N8 Cu1 2.019(4) 1_565
C9 C10 1.376(7) .
C11 C12 1.394(7) .
C12 C13 1.362(7) .
C13 C14 1.392(7) .
C14 C15 1.385(7) .
C16 C19 1.383(7) .
C16 C17 1.388(7) .
C17 C18 1.390(6) .
C19 C20 1.365(6) .

loop_
_platon_squeeze_void_nr
_platon_squeeze_void_average_x
_platon_squeeze_void_average_y
_platon_squeeze_void_average_z
_platon_squeeze_void_volume
_platon_squeeze_void_count_electrons
_platon_squeeze_void_content
1 -0.022 0.500 0.017 324 83 ' '
